data_2235913
loop_
_publ_author_name
'Kargar, Hadi'
'Kia, Reza'
'Ganji, Fatemeh'
'Mirkhani, Valiollah'

_publ_section_title
;
 {4,4'-Dichloro-2,2'-[2,2-dimethylpropane-1,3-diylbis(nitrilomethanylylidene)]diphenolato}copper(II)
;
_journal_coeditor_code LH5504
_journal_issue 8
_journal_name_full 'Acta Crystallographica Section E'
_journal_page_first m1135
_journal_paper_doi 10.1107/S1600536812033491
_journal_volume 68
_journal_year 2012
_chemical_formula_iupac '[Cu (C19 H18 Cl2 N2 O2)]'
_chemical_formula_moiety 'C19 H18 Cl2 Cu N2 O2'
_chemical_formula_sum 'C19 H18 Cl2 Cu N2 O2'
_chemical_formula_weight 440.79
_chemical_name_common
;
[Bis(5-chlorosalicylidene)-2,2-dimethyl-1,3-propane]copper(II)
;
_chemical_name_systematic
;
{4,4'-Dichloro-2,2'-[2,2-dimethylpropane-1,3-
diylbis(nitrilomethanylylidene)]diphenolato}copper(II)
;
_space_group_IT_number 2
_symmetry_cell_setting triclinic
_symmetry_space_group_name_Hall '-P 1'
_symmetry_space_group_name_H-M 'P -1'
_atom_sites_solution_hydrogens geom
_atom_sites_solution_primary direct
_atom_sites_solution_secondary difmap
_audit_creation_method SHELXL-97
_cell_angle_alpha 74.478(10)
_cell_angle_beta 78.635(10)
_cell_angle_gamma 73.339(10)
_cell_formula_units_Z 2
_cell_length_a 9.4213(12)
_cell_length_b 9.5718(13)
_cell_length_c 11.4392(15)
_cell_measurement_reflns_used 1540
_cell_measurement_temperature 296(2)
_cell_measurement_theta_max 27.4
_cell_measurement_theta_min 2.47
_cell_volume 944.1(2)
_computing_cell_refinement 'SAINT (Bruker, 2005)'
_computing_data_collection 'APEX2 (Bruker, 2005)'
_computing_data_reduction 'SAINT (Bruker, 2005)'
_computing_molecular_graphics 'SHELXTL (Sheldrick, 2008)'
_computing_publication_material 'SHELXTL (Sheldrick, 2008) and PLATON (Spek, 2009)'
_computing_structure_refinement 'SHELXTL (Sheldrick, 2008)'
_computing_structure_solution 'SHELXTL (Sheldrick, 2008)'
_diffrn_ambient_temperature 296(2)
_diffrn_measured_fraction_theta_full 0.994
_diffrn_measured_fraction_theta_max 0.994
_diffrn_measurement_device_type
;
Bruker SMART APEXII CCD area-detector
;
_diffrn_measurement_method '\f and \w scans'
_diffrn_radiation_monochromator graphite
_diffrn_radiation_source 'fine-focus sealed tube'
_diffrn_radiation_type MoK\a
_diffrn_radiation_wavelength 0.71073
_diffrn_reflns_av_R_equivalents 0.0490
_diffrn_reflns_av_sigmaI/netI 0.0538
_diffrn_reflns_limit_h_max 12
_diffrn_reflns_limit_h_min -12
_diffrn_reflns_limit_k_max 12
_diffrn_reflns_limit_k_min -12
_diffrn_reflns_limit_l_max 11
_diffrn_reflns_limit_l_min -14
_diffrn_reflns_number 8620
_diffrn_reflns_theta_full 27.50
_diffrn_reflns_theta_max 27.50
_diffrn_reflns_theta_min 1.86
_diffrn_standards_number 0
_exptl_absorpt_coefficient_mu 1.455
_exptl_absorpt_correction_T_max 0.8925
_exptl_absorpt_correction_T_min 0.7307
_exptl_absorpt_correction_type multi-scan
_exptl_absorpt_process_details '(SADABS; Bruker, 2005)'
_exptl_crystal_colour dark-green
_exptl_crystal_density_diffrn 1.551
_exptl_crystal_density_method 'not measured'
_exptl_crystal_description block
_exptl_crystal_F_000 450
_exptl_crystal_size_max 0.23
_exptl_crystal_size_mid 0.12
_exptl_crystal_size_min 0.08
_refine_diff_density_max 0.442
_refine_diff_density_min -0.459
_refine_ls_extinction_coef 0.044(2)
_refine_ls_extinction_expression Fc^*^=kFc[1+0.001xFc^2^\l^3^/sin(2\q)]^-1/4^
_refine_ls_extinction_method 'SHELXTL (Sheldrick, 2008)'
_refine_ls_goodness_of_fit_ref 1.003
_refine_ls_hydrogen_treatment constr
_refine_ls_matrix_type full
_refine_ls_number_parameters 236
_refine_ls_number_reflns 4302
_refine_ls_number_restraints 0
_refine_ls_restrained_S_all 1.003
_refine_ls_R_factor_all 0.0607
_refine_ls_R_factor_gt 0.0417
_refine_ls_shift/su_max 0.001
_refine_ls_shift/su_mean 0.000
_refine_ls_structure_factor_coef Fsqd
_refine_ls_weighting_details 'calc w=1/[\s^2^(Fo^2^)+(0.0521P)^2^] where P=(Fo^2^+2Fc^2^)/3'
_refine_ls_weighting_scheme calc
_refine_ls_wR_factor_gt 0.0913
_refine_ls_wR_factor_ref 0.0975
_reflns_number_gt 3369
_reflns_number_total 4302
_reflns_threshold_expression I>2\s(I)
_cod_data_source_file lh5504.cif
_cod_data_source_block I
_cod_database_code 2235913
_cod_database_fobs_code 2235913

loop_
_symmetry_equiv_pos_as_xyz
'x, y, z'
'-x, -y, -z'

loop_
_atom_site_type_symbol
_atom_site_label
_atom_site_fract_x
_atom_site_fract_y
_atom_site_fract_z
_atom_site_U_iso_or_equiv
_atom_site_adp_type
_atom_site_calc_flag
_atom_site_refinement_flags
_atom_site_occupancy
_atom_site_symmetry_multiplicity
Cu Cu1 0.59520(4) 0.06692(3) 0.63656(3) 0.03281(12) Uani d . 1 1
Cl Cl1 0.14886(11) -0.15287(10) 1.21334(8) 0.0638(2) Uani d . 1 1
Cl Cl2 0.81316(14) 0.43389(11) 0.01358(8) 0.0801(3) Uani d . 1 1
O O1 0.4216(2) 0.1436(2) 0.74001(17) 0.0395(4) Uani d . 1 1
O O2 0.5916(2) 0.2592(2) 0.53387(17) 0.0402(4) Uani d . 1 1
N N1 0.6589(2) -0.1147(2) 0.7608(2) 0.0345(5) Uani d . 1 1
N N2 0.6982(2) -0.0370(2) 0.50664(19) 0.0323(5) Uani d . 1 1
C C1 0.3645(3) 0.0694(3) 0.8440(2) 0.0336(5) Uani d . 1 1
C C2 0.2211(3) 0.1361(3) 0.8969(3) 0.0392(6) Uani d . 1 1
H H2A 0.1697 0.2291 0.8560 0.047 Uiso calc R 1 1
C C3 0.1548(3) 0.0676(3) 1.0075(3) 0.0439(7) Uani d . 1 1
H H3A 0.0600 0.1141 1.0401 0.053 Uiso calc R 1 1
C C4 0.2299(3) -0.0707(3) 1.0697(3) 0.0427(7) Uani d . 1 1
C C5 0.3678(3) -0.1413(3) 1.0215(2) 0.0401(6) Uani d . 1 1
H H5A 0.4166 -0.2344 1.0641 0.048 Uiso calc R 1 1
C C6 0.4369(3) -0.0746(3) 0.9079(2) 0.0341(5) Uani d . 1 1
C C7 0.5839(3) -0.1549(3) 0.8646(2) 0.0367(6) Uani d . 1 1
H H7A 0.6278 -0.2433 0.9163 0.044 Uiso calc R 1 1
C C8 0.8107(3) -0.2035(3) 0.7313(3) 0.0391(6) Uani d . 1 1
H H8A 0.8418 -0.2764 0.8046 0.047 Uiso calc R 1 1
H H8B 0.8782 -0.1380 0.7059 0.047 Uiso calc R 1 1
C C9 0.8246(3) -0.2868(3) 0.6290(3) 0.0370(6) Uani d . 1 1
C C10 0.7130(3) -0.1996(3) 0.5388(2) 0.0365(6) Uani d . 1 1
H H10A 0.7437 -0.2370 0.4645 0.044 Uiso calc R 1 1
H H10B 0.6158 -0.2182 0.5739 0.044 Uiso calc R 1 1
C C11 0.7392(3) 0.0260(3) 0.3960(2) 0.0326(5) Uani d . 1 1
H H11A 0.7864 -0.0363 0.3424 0.039 Uiso calc R 1 1
C C12 0.7187(3) 0.1840(3) 0.3477(2) 0.0319(5) Uani d . 1 1
C C13 0.7706(3) 0.2307(3) 0.2225(2) 0.0388(6) Uani d . 1 1
H H13A 0.8194 0.1597 0.1766 0.047 Uiso calc R 1 1
C C14 0.7498(3) 0.3784(3) 0.1688(3) 0.0441(7) Uani d . 1 1
C C15 0.6757(3) 0.4870(3) 0.2359(3) 0.0450(7) Uani d . 1 1
H H15A 0.6615 0.5880 0.1981 0.054 Uiso calc R 1 1
C C16 0.6242(3) 0.4443(3) 0.3570(3) 0.0406(6) Uani d . 1 1
H H16A 0.5745 0.5175 0.4005 0.049 Uiso calc R 1 1
C C17 0.6445(3) 0.2919(3) 0.4180(2) 0.0333(5) Uani d . 1 1
C C18 0.7882(4) -0.4381(3) 0.6845(3) 0.0563(8) Uani d . 1 1
H H18A 0.7969 -0.4890 0.6206 0.084 Uiso calc R 1 1
H H18B 0.6880 -0.4233 0.7263 0.084 Uiso calc R 1 1
H H18C 0.8568 -0.4973 0.7414 0.084 Uiso calc R 1 1
C C19 0.9840(4) -0.3059(4) 0.5632(4) 0.0598(9) Uani d . 1 1
H H19A 0.9953 -0.3568 0.4989 0.090 Uiso calc R 1 1
H H19B 1.0529 -0.3636 0.6203 0.090 Uiso calc R 1 1
H H19C 1.0042 -0.2093 0.5290 0.090 Uiso calc R 1 1

loop_
_atom_site_aniso_label
_atom_site_aniso_U_11
_atom_site_aniso_U_22
_atom_site_aniso_U_33
_atom_site_aniso_U_12
_atom_site_aniso_U_13
_atom_site_aniso_U_23
Cu1 0.03676(19) 0.02733(17) 0.02913(18) -0.00348(12) 0.00110(12) -0.00637(12)
Cl1 0.0809(6) 0.0601(5) 0.0447(4) -0.0320(5) 0.0197(4) -0.0069(4)
Cl2 0.1256(9) 0.0540(5) 0.0398(4) -0.0221(6) 0.0211(5) 0.0012(4)
O1 0.0420(10) 0.0334(9) 0.0324(9) -0.0021(8) 0.0039(8) -0.0038(8)
O2 0.0512(11) 0.0292(9) 0.0333(10) -0.0068(8) 0.0072(8) -0.0083(8)
N1 0.0364(11) 0.0319(11) 0.0326(11) -0.0007(9) -0.0056(9) -0.0103(9)
N2 0.0372(11) 0.0254(10) 0.0335(11) -0.0062(9) -0.0034(9) -0.0074(9)
C1 0.0388(13) 0.0343(13) 0.0295(12) -0.0111(11) -0.0020(11) -0.0099(11)
C2 0.0383(14) 0.0366(14) 0.0392(14) -0.0071(12) 0.0007(12) -0.0092(12)
C3 0.0404(15) 0.0474(16) 0.0446(16) -0.0147(13) 0.0069(13) -0.0165(14)
C4 0.0553(17) 0.0431(15) 0.0338(14) -0.0247(14) 0.0059(13) -0.0103(12)
C5 0.0530(16) 0.0358(14) 0.0337(14) -0.0167(13) -0.0044(12) -0.0064(11)
C6 0.0408(14) 0.0342(13) 0.0294(12) -0.0124(11) -0.0030(11) -0.0083(11)
C7 0.0449(15) 0.0296(12) 0.0344(13) -0.0042(11) -0.0110(12) -0.0065(11)
C8 0.0360(14) 0.0376(14) 0.0424(15) -0.0007(11) -0.0089(12) -0.0128(12)
C9 0.0375(14) 0.0280(12) 0.0416(15) -0.0014(11) -0.0019(12) -0.0106(11)
C10 0.0464(15) 0.0259(12) 0.0383(14) -0.0102(11) -0.0068(12) -0.0071(11)
C11 0.0346(13) 0.0327(12) 0.0311(13) -0.0070(10) -0.0021(10) -0.0114(11)
C12 0.0323(12) 0.0306(12) 0.0312(13) -0.0085(10) -0.0004(10) -0.0065(10)
C13 0.0440(15) 0.0368(14) 0.0328(13) -0.0098(12) 0.0044(12) -0.0101(11)
C14 0.0536(17) 0.0414(15) 0.0319(14) -0.0149(13) 0.0013(13) -0.0009(12)
C15 0.0501(16) 0.0305(13) 0.0462(16) -0.0087(12) -0.0009(13) -0.0002(12)
C16 0.0419(14) 0.0291(13) 0.0425(15) -0.0037(11) 0.0059(12) -0.0084(11)
C17 0.0304(12) 0.0327(12) 0.0336(13) -0.0066(10) 0.0005(10) -0.0067(11)
C18 0.081(2) 0.0308(14) 0.0511(18) -0.0071(15) -0.0115(17) -0.0047(13)
C19 0.0419(17) 0.066(2) 0.068(2) -0.0013(16) 0.0039(16) -0.0295(19)

loop_
_atom_type_symbol
_atom_type_description
_atom_type_scat_dispersion_real
_atom_type_scat_dispersion_imag
_atom_type_scat_source
C C 0.0033 0.0016 'International Tables Vol C Tables 4.2.6.8 and 6.1.1.4'
H H 0.0000 0.0000 'International Tables Vol C Tables 4.2.6.8 and 6.1.1.4'
N N 0.0061 0.0033 'International Tables Vol C Tables 4.2.6.8 and 6.1.1.4'
O O 0.0106 0.0060 'International Tables Vol C Tables 4.2.6.8 and 6.1.1.4'
Cl Cl 0.1484 0.1585 'International Tables Vol C Tables 4.2.6.8 and 6.1.1.4'
Cu Cu 0.3201 1.2651 'International Tables Vol C Tables 4.2.6.8 and 6.1.1.4'

loop_
_geom_angle_atom_site_label_1
_geom_angle_atom_site_label_2
_geom_angle_atom_site_label_3
_geom_angle
O2 Cu1 O1 92.08(8)
O2 Cu1 N2 93.57(8)
O1 Cu1 N2 152.81(9)
O2 Cu1 N1 159.03(9)
O1 Cu1 N1 93.46(9)
N2 Cu1 N1 90.69(9)
C1 O1 Cu1 126.44(16)
C17 O2 Cu1 127.77(16)
C7 N1 C8 119.4(2)
C7 N1 Cu1 125.79(18)
C8 N1 Cu1 114.63(18)
C11 N2 C10 119.1(2)
C11 N2 Cu1 125.51(17)
C10 N2 Cu1 115.01(17)
O1 C1 C2 118.3(2)
O1 C1 C6 124.7(2)
C2 C1 C6 117.0(2)
C3 C2 C1 122.0(3)
C3 C2 H2A 119.0
C1 C2 H2A 119.0
C2 C3 C4 119.7(3)
C2 C3 H3A 120.1
C4 C3 H3A 120.1
C5 C4 C3 120.6(3)
C5 C4 Cl1 119.9(2)
C3 C4 Cl1 119.5(2)
C4 C5 C6 120.7(3)
C4 C5 H5A 119.6
C6 C5 H5A 119.6
C5 C6 C1 119.9(2)
C5 C6 C7 117.3(2)
C1 C6 C7 122.8(2)
N1 C7 C6 125.4(2)
N1 C7 H7A 117.3
C6 C7 H7A 117.3
N1 C8 C9 113.3(2)
N1 C8 H8A 108.9
C9 C8 H8A 108.9
N1 C8 H8B 108.9
C9 C8 H8B 108.9
H8A C8 H8B 107.7
C18 C9 C19 111.0(3)
C18 C9 C10 106.7(2)
C19 C9 C10 110.3(3)
C18 C9 C8 109.9(2)
C19 C9 C8 107.9(2)
C10 C9 C8 111.1(2)
N2 C10 C9 114.0(2)
N2 C10 H10A 108.7
C9 C10 H10A 108.7
N2 C10 H10B 108.7
C9 C10 H10B 108.7
H10A C10 H10B 107.6
N2 C11 C12 125.8(2)
N2 C11 H11A 117.1
C12 C11 H11A 117.1
C13 C12 C17 120.0(2)
C13 C12 C11 116.9(2)
C17 C12 C11 123.1(2)
C14 C13 C12 120.4(2)
C14 C13 H13A 119.8
C12 C13 H13A 119.8
C13 C14 C15 120.7(3)
C13 C14 Cl2 119.7(2)
C15 C14 Cl2 119.6(2)
C16 C15 C14 119.9(3)
C16 C15 H15A 120.1
C14 C15 H15A 120.1
C15 C16 C17 121.8(2)
C15 C16 H16A 119.1
C17 C16 H16A 119.1
O2 C17 C16 118.5(2)
O2 C17 C12 124.3(2)
C16 C17 C12 117.2(2)
C9 C18 H18A 109.5
C9 C18 H18B 109.5
H18A C18 H18B 109.5
C9 C18 H18C 109.5
H18A C18 H18C 109.5
H18B C18 H18C 109.5
C9 C19 H19A 109.5
C9 C19 H19B 109.5
H19A C19 H19B 109.5
C9 C19 H19C 109.5
H19A C19 H19C 109.5
H19B C19 H19C 109.5

loop_
_geom_bond_atom_site_label_1
_geom_bond_atom_site_label_2
_geom_bond_distance
Cu1 O2 1.8952(18)
Cu1 O1 1.9050(18)
Cu1 N2 1.952(2)
Cu1 N1 1.953(2)
Cl1 C4 1.749(3)
Cl2 C14 1.747(3)
O1 C1 1.312(3)
O2 C17 1.308(3)
N1 C7 1.280(3)
N1 C8 1.466(3)
N2 C11 1.283(3)
N2 C10 1.471(3)
C1 C2 1.411(4)
C1 C6 1.421(4)
C2 C3 1.378(4)
C2 H2A 0.9300
C3 C4 1.385(4)
C3 H3A 0.9300
C4 C5 1.365(4)
C5 C6 1.407(4)
C5 H5A 0.9300
C6 C7 1.442(4)
C7 H7A 0.9300
C8 C9 1.550(4)
C8 H8A 0.9700
C8 H8B 0.9700
C9 C18 1.525(4)
C9 C19 1.525(4)
C9 C10 1.527(4)
C10 H10A 0.9700
C10 H10B 0.9700
C11 C12 1.434(3)
C11 H11A 0.9300
C12 C13 1.413(4)
C12 C17 1.418(4)
C13 C14 1.355(4)
C13 H13A 0.9300
C14 C15 1.398(4)
C15 C16 1.367(4)
C15 H15A 0.9300
C16 C17 1.414(4)
C16 H16A 0.9300
C18 H18A 0.9600
C18 H18B 0.9600
C18 H18C 0.9600
C19 H19A 0.9600
C19 H19B 0.9600
C19 H19C 0.9600

loop_
_geom_hbond_atom_site_label_D
_geom_hbond_atom_site_label_H
_geom_hbond_atom_site_label_A
_geom_hbond_site_symmetry_A
_geom_hbond_distance_DH
_geom_hbond_distance_HA
_geom_hbond_distance_DA
_geom_hbond_angle_DHA
_geom_hbond_publ_flag
C16 H16A O2 2_666 0.93 2.46 3.367(3) 164.5 y
C10 H10B Cg 2_656 0.97 2.65 3.452(3) 140 y

loop_
_geom_torsion_atom_site_label_1
_geom_torsion_atom_site_label_2
_geom_torsion_atom_site_label_3
_geom_torsion_atom_site_label_4
_geom_torsion
O2 Cu1 O1 C1 -172.8(2)
N2 Cu1 O1 C1 85.3(3)
N1 Cu1 O1 C1 -13.0(2)
O1 Cu1 O2 C17 -153.3(2)
N2 Cu1 O2 C17 0.1(2)
N1 Cu1 O2 C17 101.4(3)
O2 Cu1 N1 C7 112.0(3)
O1 Cu1 N1 C7 6.9(2)
N2 Cu1 N1 C7 -146.2(2)
O2 Cu1 N1 C8 -63.9(3)
O1 Cu1 N1 C8 -168.88(17)
N2 Cu1 N1 C8 38.01(18)
O2 Cu1 N2 C11 0.1(2)
O1 Cu1 N2 C11 101.7(3)
N1 Cu1 N2 C11 -159.3(2)
O2 Cu1 N2 C10 -172.92(17)
O1 Cu1 N2 C10 -71.3(3)
N1 Cu1 N2 C10 27.62(18)
Cu1 O1 C1 C2 -168.66(18)
Cu1 O1 C1 C6 11.3(4)
O1 C1 C2 C3 -178.2(2)
C6 C1 C2 C3 1.8(4)
C1 C2 C3 C4 0.2(4)
C2 C3 C4 C5 -1.3(4)
C2 C3 C4 Cl1 177.0(2)
C3 C4 C5 C6 0.4(4)
Cl1 C4 C5 C6 -177.9(2)
C4 C5 C6 C1 1.7(4)
C4 C5 C6 C7 178.7(2)
O1 C1 C6 C5 177.4(2)
C2 C1 C6 C5 -2.7(4)
O1 C1 C6 C7 0.5(4)
C2 C1 C6 C7 -179.6(2)
C8 N1 C7 C6 176.8(2)
Cu1 N1 C7 C6 1.2(4)
C5 C6 C7 N1 176.0(2)
C1 C6 C7 N1 -7.1(4)
C7 N1 C8 C9 111.5(3)
Cu1 N1 C8 C9 -72.4(3)
N1 C8 C9 C18 -87.2(3)
N1 C8 C9 C19 151.7(3)
N1 C8 C9 C10 30.7(3)
C11 N2 C10 C9 114.9(3)
Cu1 N2 C10 C9 -71.5(3)
C18 C9 C10 N2 161.2(2)
C19 C9 C10 N2 -78.2(3)
C8 C9 C10 N2 41.4(3)
C10 N2 C11 C12 173.6(2)
Cu1 N2 C11 C12 0.8(4)
N2 C11 C12 C13 -179.3(3)
N2 C11 C12 C17 -2.0(4)
C17 C12 C13 C14 -0.1(4)
C11 C12 C13 C14 177.2(3)
C12 C13 C14 C15 -0.5(5)
C12 C13 C14 Cl2 -179.4(2)
C13 C14 C15 C16 0.3(5)
Cl2 C14 C15 C16 179.2(2)
C14 C15 C16 C17 0.5(5)
Cu1 O2 C17 C16 177.33(19)
Cu1 O2 C17 C12 -1.2(4)
C15 C16 C17 O2 -179.7(3)
C15 C16 C17 C12 -1.0(4)
C13 C12 C17 O2 179.4(2)
C11 C12 C17 O2 2.2(4)
C13 C12 C17 C16 0.8(4)
C11 C12 C17 C16 -176.3(2)
